data_4029049
loop_
_publ_author_name
'Cronk, W. Cole'
'Mukhina, Olga A.'
'Kutateladze, Andrei G.'

_publ_section_title
;
 Intramolecular Photoassisted Cycloadditions of Azaxylylenes and
 Postphotochemical Capstone Modifications via Suzuki Coupling Provide
 Access to Complex Polyheterocyclic Biaryls.
;
_journal_issue 3
_journal_name_full 'The Journal of organic chemistry'
_journal_page_first 1235
_journal_paper_doi 10.1021/jo4026447
_journal_volume 79
_journal_year 2014
_chemical_formula_moiety 'C18 H15 N O4'
_chemical_formula_sum 'C18 H15 N O4'
_chemical_formula_weight 309.31
_chemical_name_systematic
;
5-(Furan-2-yl)-8-hydroxy-12-oxa-1-azatetracyclo
[11.3.0.02,7.09,13]hexadeca-2,4,6,10-tetraen-12-one
;
_space_group_IT_number 14
_symmetry_cell_setting monoclinic
_symmetry_space_group_name_Hall '-P 2ybc'
_symmetry_space_group_name_H-M 'P 1 21/c 1'
_atom_sites_solution_hydrogens geom
_atom_sites_solution_primary direct
_atom_sites_solution_secondary difmap
_audit_creation_method SHELXL-97
_cell_angle_alpha 90.00
_cell_angle_beta 95.5630(10)
_cell_angle_gamma 90.00
_cell_formula_units_Z 4
_cell_length_a 13.2746(4)
_cell_length_b 13.6899(4)
_cell_length_c 7.9482(2)
_cell_measurement_reflns_used 9874
_cell_measurement_temperature 296(2)
_cell_measurement_theta_max 26.53
_cell_measurement_theta_min 2.87
_cell_volume 1437.61(7)
_computing_cell_refinement 'Bruker SAINT'
_computing_data_collection 'Bruker APEX2'
_computing_data_reduction 'Bruker SAINT'
_computing_molecular_graphics 'Bruker SHELXTL'
_computing_publication_material 'Bruker SHELXTL'
_computing_structure_refinement 'SHELXL-97 (Sheldrick, 2008)'
_computing_structure_solution 'SHELXS-97 (Sheldrick, 2008)'
_diffrn_ambient_temperature 296(2)
_diffrn_detector_area_resol_mean 8.33
_diffrn_measured_fraction_theta_full 1.000
_diffrn_measured_fraction_theta_max 1.000
_diffrn_measurement_device_type 'Bruker D8 APEX II Diffractometer'
_diffrn_measurement_method '\f and \w scans'
_diffrn_radiation_monochromator graphite
_diffrn_radiation_source 'fine-focus sealed tube'
_diffrn_radiation_type MoK\a
_diffrn_radiation_wavelength 0.71073
_diffrn_reflns_av_R_equivalents 0.0220
_diffrn_reflns_av_sigmaI/netI 0.0068
_diffrn_reflns_limit_h_max 16
_diffrn_reflns_limit_h_min -16
_diffrn_reflns_limit_k_max 16
_diffrn_reflns_limit_k_min -16
_diffrn_reflns_limit_l_max 9
_diffrn_reflns_limit_l_min -9
_diffrn_reflns_number 44328
_diffrn_reflns_theta_full 25.68
_diffrn_reflns_theta_max 25.68
_diffrn_reflns_theta_min 1.54
_exptl_absorpt_coefficient_mu 0.102
_exptl_absorpt_correction_T_max 0.9936
_exptl_absorpt_correction_T_min 0.9805
_exptl_absorpt_correction_type multi-scan
_exptl_crystal_colour colourless
_exptl_crystal_density_diffrn 1.429
_exptl_crystal_density_method 'not measured'
_exptl_crystal_description rectangular
_exptl_crystal_F_000 648
_exptl_crystal_size_max 0.19
_exptl_crystal_size_mid 0.15
_exptl_crystal_size_min 0.06
_refine_diff_density_max 0.194
_refine_diff_density_min -0.345
_refine_diff_density_rms 0.071
_refine_ls_extinction_method none
_refine_ls_goodness_of_fit_ref 0.876
_refine_ls_matrix_type full
_refine_ls_number_parameters 209
_refine_ls_number_reflns 2736
_refine_ls_number_restraints 0
_refine_ls_restrained_S_all 0.876
_refine_ls_R_factor_all 0.0419
_refine_ls_R_factor_gt 0.0405
_refine_ls_shift/su_max 0.000
_refine_ls_shift/su_mean 0.000
_refine_ls_structure_factor_coef Fsqd
_refine_ls_weighting_details 'calc w=1/[\s^2^(Fo^2^)+(0.0808P)^2^+0.4741P] where P=(Fo^2^+2Fc^2^)/3'
_refine_ls_weighting_scheme calc
_refine_ls_wR_factor_gt 0.1076
_refine_ls_wR_factor_ref 0.1102
_reflns_number_gt 2603
_reflns_number_total 2736
_reflns_threshold_expression >2sigma(I)
_cod_data_source_file jo4026447_si_002.cif
_cod_data_source_block wcc33324_f28
_cod_depositor_comments
;
The following automatic conversions were performed:

'_symmetry_cell_setting' value 'Monoclinic' changed to 'monoclinic'
according to
/usr/data/users/saulius/automatic-downloads/current/ACS/lib/dictionaries/cif_core.dic
dictionary named 'cif_core.dic' version 2.4.2 from 2011-04-26.

Automatic conversion script
Id: cif_fix_values 2281 2013-09-26 08:29:07Z andrius 
;
_cod_original_sg_symbol_H-M 'P2(1)/c  '
_cod_database_code 4029049

loop_
_symmetry_equiv_pos_as_xyz
'x, y, z'
'-x, y+1/2, -z+1/2'
'-x, -y, -z'
'x, -y-1/2, z-1/2'

loop_
_atom_site_label
_atom_site_type_symbol
_atom_site_fract_x
_atom_site_fract_y
_atom_site_fract_z
_atom_site_U_iso_or_equiv
_atom_site_adp_type
_atom_site_occupancy
_atom_site_symmetry_multiplicity
_atom_site_calc_flag
_atom_site_refinement_flags
O1 O 0.50999(7) 0.73532(7) -0.13377(13) 0.0500(3) Uani 1 1 d .
O2 O 1.03656(6) 0.57678(7) 0.14894(12) 0.0436(2) Uani 1 1 d .
O3 O 0.85716(8) 0.41468(8) 0.45373(11) 0.0508(3) Uani 1 1 d .
O4 O 0.76071(7) 0.38810(7) -0.10723(11) 0.0403(2) Uani 1 1 d .
H4 H 0.8201 0.4052 -0.1022 0.061 Uiso 1 1 calc R
N1 N 0.89286(7) 0.49520(7) 0.20627(13) 0.0338(2) Uani 1 1 d .
C1 C 0.95553(10) 0.33768(11) 0.25019(19) 0.0477(3) Uani 1 1 d .
H1A H 0.9475 0.3045 0.1419 0.057 Uiso 1 1 calc R
H1B H 0.9658 0.2893 0.3394 0.057 Uiso 1 1 calc R
C2 C 0.86422(9) 0.40132(9) 0.27386(15) 0.0359(3) Uani 1 1 d .
C3 C 0.75851(9) 0.36639(8) 0.19890(15) 0.0349(3) Uani 1 1 d .
H3 H 0.7618 0.2966 0.1726 0.042 Uiso 1 1 calc R
C4 C 0.71705(9) 0.42185(9) 0.03919(14) 0.0331(3) Uani 1 1 d .
H4A H 0.6443 0.4085 0.0215 0.040 Uiso 1 1 calc R
C5 C 0.72931(8) 0.53086(8) 0.06304(14) 0.0317(3) Uani 1 1 d .
C6 C 0.65641(9) 0.59721(9) -0.00010(15) 0.0352(3) Uani 1 1 d .
H6 H 0.5965 0.5744 -0.0572 0.042 Uiso 1 1 calc R
C7 C 0.67120(9) 0.69754(9) 0.02046(15) 0.0368(3) Uani 1 1 d .
C8 C 0.59758(9) 0.76906(10) -0.04940(16) 0.0392(3) Uani 1 1 d .
C9 C 0.45559(11) 0.81542(11) -0.1909(2) 0.0507(4) Uani 1 1 d .
H9 H 0.3924 0.8133 -0.2526 0.061 Uiso 1 1 calc R
C10 C 0.59732(12) 0.86731(11) -0.0542(2) 0.0552(4) Uani 1 1 d .
H10 H 0.6480 0.9084 -0.0062 0.066 Uiso 1 1 calc R
C11 C 0.50535(12) 0.89641(11) -0.1461(2) 0.0540(4) Uani 1 1 d .
H11 H 0.4842 0.9601 -0.1702 0.065 Uiso 1 1 calc R
C12 C 0.99471(9) 0.50438(9) 0.19872(14) 0.0363(3) Uani 1 1 d .
C13 C 1.04362(10) 0.40976(11) 0.25837(18) 0.0475(3) Uani 1 1 d .
H13A H 1.0756 0.4158 0.3729 0.057 Uiso 1 1 calc R
H13B H 1.0940 0.3894 0.1849 0.057 Uiso 1 1 calc R
C14 C 0.81860(8) 0.56550(8) 0.14967(14) 0.0320(3) Uani 1 1 d .
C15 C 0.83347(9) 0.66476(9) 0.17626(17) 0.0400(3) Uani 1 1 d .
H15 H 0.8921 0.6873 0.2374 0.048 Uiso 1 1 calc R
C16 C 0.76032(10) 0.72982(9) 0.11104(18) 0.0427(3) Uani 1 1 d .
H16 H 0.7706 0.7964 0.1278 0.051 Uiso 1 1 calc R
C17 C 0.75703(11) 0.40467(10) 0.48030(17) 0.0462(3) Uani 1 1 d .
H17 H 0.7335 0.4147 0.5854 0.055 Uiso 1 1 calc R
C18 C 0.69718(10) 0.37994(9) 0.34660(16) 0.0420(3) Uani 1 1 d .
H18 H 0.6274 0.3720 0.3434 0.050 Uiso 1 1 calc R

loop_
_atom_site_aniso_label
_atom_site_aniso_U_11
_atom_site_aniso_U_22
_atom_site_aniso_U_33
_atom_site_aniso_U_23
_atom_site_aniso_U_13
_atom_site_aniso_U_12
O1 0.0412(5) 0.0435(5) 0.0625(6) 0.0075(4) -0.0095(4) 0.0012(4)
O2 0.0324(4) 0.0521(6) 0.0463(5) -0.0017(4) 0.0030(4) -0.0051(4)
O3 0.0565(6) 0.0679(7) 0.0276(5) 0.0008(4) 0.0018(4) -0.0060(5)
O4 0.0392(5) 0.0501(5) 0.0317(5) -0.0095(4) 0.0037(4) -0.0088(4)
N1 0.0309(5) 0.0358(5) 0.0341(5) 0.0007(4) -0.0003(4) 0.0003(4)
C1 0.0482(8) 0.0446(7) 0.0498(8) 0.0070(6) 0.0026(6) 0.0119(6)
C2 0.0417(7) 0.0373(6) 0.0285(6) 0.0024(4) 0.0023(5) 0.0022(5)
C3 0.0406(6) 0.0295(6) 0.0349(6) -0.0009(4) 0.0054(5) -0.0018(5)
C4 0.0321(6) 0.0360(6) 0.0311(6) -0.0033(4) 0.0024(4) -0.0049(4)
C5 0.0316(6) 0.0344(6) 0.0291(5) 0.0006(4) 0.0025(4) -0.0036(4)
C6 0.0306(6) 0.0392(6) 0.0349(6) 0.0014(5) -0.0012(5) -0.0037(5)
C7 0.0340(6) 0.0375(6) 0.0389(6) 0.0041(5) 0.0034(5) -0.0008(5)
C8 0.0348(6) 0.0407(7) 0.0420(7) 0.0041(5) 0.0036(5) -0.0005(5)
C9 0.0416(7) 0.0541(8) 0.0552(8) 0.0105(7) -0.0018(6) 0.0119(6)
C10 0.0514(8) 0.0410(7) 0.0710(10) 0.0030(7) -0.0046(7) 0.0008(6)
C11 0.0555(8) 0.0434(7) 0.0626(9) 0.0096(6) 0.0037(7) 0.0135(6)
C12 0.0314(6) 0.0478(7) 0.0289(6) -0.0039(5) -0.0011(4) 0.0015(5)
C13 0.0381(7) 0.0572(8) 0.0457(7) 0.0027(6) -0.0025(5) 0.0113(6)
C14 0.0298(5) 0.0346(6) 0.0312(5) 0.0008(4) 0.0016(4) -0.0011(4)
C15 0.0321(6) 0.0376(6) 0.0489(7) -0.0030(5) -0.0037(5) -0.0057(5)
C16 0.0392(7) 0.0319(6) 0.0560(8) -0.0002(5) -0.0008(6) -0.0042(5)
C17 0.0588(8) 0.0464(7) 0.0352(7) 0.0029(5) 0.0140(6) -0.0001(6)
C18 0.0470(7) 0.0401(6) 0.0406(7) 0.0035(5) 0.0130(6) -0.0022(5)

loop_
_atom_type_symbol
_atom_type_description
_atom_type_scat_dispersion_real
_atom_type_scat_dispersion_imag
_atom_type_scat_source
C C 0.0033 0.0016 'International Tables Vol C Tables 4.2.6.8 and 6.1.1.4'
H H 0.0000 0.0000 'International Tables Vol C Tables 4.2.6.8 and 6.1.1.4'
N N 0.0061 0.0033 'International Tables Vol C Tables 4.2.6.8 and 6.1.1.4'
O O 0.0106 0.0060 'International Tables Vol C Tables 4.2.6.8 and 6.1.1.4'

loop_
_geom_angle_atom_site_label_1
_geom_angle_atom_site_label_2
_geom_angle_atom_site_label_3
_geom_angle
C8 O1 C9 106.81(11)
C17 O3 C2 107.13(10)
C4 O4 H4 109.5
C12 N1 C14 125.74(10)
C12 N1 C2 113.09(10)
C14 N1 C2 121.12(9)
C2 C1 C13 103.95(11)
C2 C1 H1A 111.0
C13 C1 H1A 111.0
C2 C1 H1B 111.0
C13 C1 H1B 111.0
H1A C1 H1B 109.0
O3 C2 N1 107.20(10)
O3 C2 C1 108.80(10)
N1 C2 C1 102.73(10)
O3 C2 C3 105.98(10)
N1 C2 C3 112.96(9)
C1 C2 C3 118.69(11)
C18 C3 C4 114.01(10)
C18 C3 C2 101.59(10)
C4 C3 C2 113.89(9)
C18 C3 H3 109.0
C4 C3 H3 109.0
C2 C3 H3 109.0
O4 C4 C5 112.02(9)
O4 C4 C3 111.91(10)
C5 C4 C3 111.05(9)
O4 C4 H4A 107.2
C5 C4 H4A 107.2
C3 C4 H4A 107.2
C6 C5 C14 119.10(11)
C6 C5 C4 122.62(10)
C14 C5 C4 118.27(10)
C5 C6 C7 121.17(11)
C5 C6 H6 119.4
C7 C6 H6 119.4
C6 C7 C16 118.35(11)
C6 C7 C8 122.43(11)
C16 C7 C8 119.22(11)
C10 C8 O1 108.94(12)
C10 C8 C7 133.10(13)
O1 C8 C7 117.93(11)
C11 C9 O1 110.46(12)
C11 C9 H9 124.8
O1 C9 H9 124.8
C8 C10 C11 107.17(14)
C8 C10 H10 126.4
C11 C10 H10 126.4
C9 C11 C10 106.62(13)
C9 C11 H11 126.7
C10 C11 H11 126.7
O2 C12 N1 124.95(12)
O2 C12 C13 127.23(11)
N1 C12 C13 107.81(11)
C12 C13 C1 103.75(10)
C12 C13 H13A 111.0
C1 C13 H13A 111.0
C12 C13 H13B 111.0
C1 C13 H13B 111.0
H13A C13 H13B 109.0
C15 C14 C5 120.67(11)
C15 C14 N1 122.15(10)
C5 C14 N1 117.18(10)
C16 C15 C14 119.36(11)
C16 C15 H15 120.3
C14 C15 H15 120.3
C15 C16 C7 121.29(12)
C15 C16 H16 119.4
C7 C16 H16 119.4
C18 C17 O3 114.94(12)
C18 C17 H17 122.5
O3 C17 H17 122.5
C17 C18 C3 109.52(12)
C17 C18 H18 125.2
C3 C18 H18 125.2

loop_
_geom_bond_atom_site_label_1
_geom_bond_atom_site_label_2
_geom_bond_distance
O1 C8 1.3652(15)
O1 C9 1.3660(16)
O2 C12 1.2208(16)
O3 C17 1.3728(18)
O3 C2 1.4533(15)
O4 C4 1.4263(14)
O4 H4 0.8200
N1 C12 1.3649(15)
N1 C14 1.4192(15)
N1 C2 1.4575(16)
C1 C2 1.5191(18)
C1 C13 1.527(2)
C1 H1A 0.9700
C1 H1B 0.9700
C2 C3 1.5463(17)
C3 C18 1.5035(17)
C3 C4 1.5347(16)
C3 H3 0.9800
C4 C5 1.5111(16)
C4 H4A 0.9800
C5 C6 1.3853(17)
C5 C14 1.3949(16)
C6 C7 1.3949(17)
C6 H6 0.9300
C7 C16 1.3957(18)
C7 C8 1.4549(17)
C8 C10 1.346(2)
C9 C11 1.322(2)
C9 H9 0.9300
C10 C11 1.418(2)
C10 H10 0.9300
C11 H11 0.9300
C12 C13 1.5048(18)
C13 H13A 0.9700
C13 H13B 0.9700
C14 C15 1.3864(17)
C15 C16 1.3811(18)
C15 H15 0.9300
C16 H16 0.9300
C17 C18 1.308(2)
C17 H17 0.9300
C18 H18 0.9300
